data_1558471
loop_
_publ_author_name
'Ishizuka, Tomoya'
'Sakashita, Ryuichi'
'Iwanaga, Osamu'
'Morimoto, Tatsuki'
'Mori, Shigeki'
'Ishida, Masatoshi'
'Toganoh, Motoki'
'Takegoshi, Kiyonori'
'Osuka, Atsuhiro'
'Furuta, Hiroyuki'

_publ_section_title
;
 NH Tautomerism of N-Confused Porphyrin: Solvent/Substituent Effects and
 Isomerization Mechanism.
;
_journal_name_full 'The journal of physical chemistry. A'
_journal_paper_doi 10.1021/acs.jpca.0c04779
_journal_year 2020
_chemical_formula_moiety 'C44 H30 N4, C H Cl3'
_chemical_formula_sum 'C45 H31 Cl3 N4'
_chemical_formula_weight 734.09
_space_group_crystal_system triclinic
_space_group_IT_number 2
_space_group_name_Hall '-P 1'
_space_group_name_H-M_alt 'P -1'
_atom_sites_solution_hydrogens geom
_atom_sites_solution_primary direct
_atom_sites_solution_secondary difmap
_audit_creation_method SHELXL-2016/6
_cell_angle_alpha 107.630(3)
_cell_angle_beta 101.505(3)
_cell_angle_gamma 97.424(2)
_cell_formula_units_Z 2
_cell_length_a 9.6121(6)
_cell_length_b 14.2479(7)
_cell_length_c 14.6368(10)
_cell_measurement_reflns_used 9104
_cell_measurement_temperature 123(2)
_cell_measurement_theta_max 27.46
_cell_measurement_theta_min 2.42
_cell_volume 1833.0(2)
_computing_cell_refinement 'RAPID AUTO'
_computing_data_collection 'RAPID AUTO'
_computing_data_reduction 'RAPID AUTO'
_computing_molecular_graphics 'CrystalStructure 4.2.4 (Rigaku, 2016)'
_computing_publication_material 'CrystalStructure 4.2.4'
_computing_structure_refinement 'SHELXL-2016/6 (Sheldrick, 2016)'
_computing_structure_solution 'SHELXT 2014/5 (Sheldrick, 2014)'
_diffrn_ambient_temperature 123(2)
_diffrn_detector_area_resol_mean 10.000
_diffrn_measured_fraction_theta_full 0.979
_diffrn_measured_fraction_theta_max 0.976
_diffrn_measurement_device_type 'Rigaku R-AXIS RAPID'
_diffrn_measurement_method \w
_diffrn_radiation_type MoK\a
_diffrn_radiation_wavelength 0.71069
_diffrn_reflns_av_R_equivalents 0.022
_diffrn_reflns_av_unetI/netI 0.0184
_diffrn_reflns_Laue_measured_fraction_full 0.979
_diffrn_reflns_Laue_measured_fraction_max 0.976
_diffrn_reflns_number 7027
_diffrn_reflns_point_group_measured_fraction_full 0.979
_diffrn_reflns_point_group_measured_fraction_max 0.976
_diffrn_reflns_theta_full 25.240
_diffrn_reflns_theta_max 25.998
_diffrn_reflns_theta_min 2.208
_exptl_absorpt_coefficient_mu 0.289
_exptl_absorpt_correction_T_max 0.944
_exptl_absorpt_correction_T_min 0.807
_exptl_absorpt_correction_type psi-scan
_exptl_absorpt_process_details '(North, Phillips & Mathews, 1968)'
_exptl_crystal_colour violet
_exptl_crystal_density_diffrn 1.330
_exptl_crystal_density_method 'not measured'
_exptl_crystal_description prism
_exptl_crystal_F_000 760
_exptl_crystal_size_max 0.400
_exptl_crystal_size_mid 0.400
_exptl_crystal_size_min 0.200
_refine_diff_density_max 0.461
_refine_diff_density_min -0.884
_refine_diff_density_rms 0.078
_refine_ls_extinction_method none
_refine_ls_goodness_of_fit_ref 1.042
_refine_ls_hydrogen_treatment constr
_refine_ls_matrix_type full
_refine_ls_number_parameters 469
_refine_ls_number_reflns 7027
_refine_ls_number_restraints 0
_refine_ls_restrained_S_all 1.042
_refine_ls_R_factor_all 0.0879
_refine_ls_R_factor_gt 0.0741
_refine_ls_shift/su_max 0.000
_refine_ls_shift/su_mean 0.000
_refine_ls_structure_factor_coef Fsqd
_refine_ls_weighting_details 'w=1/[\s^2^(Fo^2^)+(0.1190P)^2^+1.5698P] where P=(Fo^2^+2Fc^2^)/3'
_refine_ls_weighting_scheme calc
_refine_ls_wR_factor_gt 0.2087
_refine_ls_wR_factor_ref 0.2216
_reflns_Friedel_coverage 0.000
_reflns_number_gt 5645
_reflns_number_total 7027
_reflns_threshold_expression 'I > 2\s(I)'
_cod_data_source_file jp0c04779_si_002.cif
_cod_data_source_block shelxl
_cod_database_code 1558471
_shelx_shelxl_version_number 2016/6
_shelx_space_group_comment
;
The symmetry employed for this shelxl refinement is uniquely defined
by the following loop, which should always be used as a source of
symmetry information in preference to the above space-group names.
They are only intended as comments.
;
_shelx_estimated_absorpt_t_min 0.893
_shelx_estimated_absorpt_t_max 0.944

loop_
_space_group_symop_operation_xyz
'x, y, z'
'-x, -y, -z'

loop_
_atom_site_label
_atom_site_type_symbol
_atom_site_fract_x
_atom_site_fract_y
_atom_site_fract_z
_atom_site_U_iso_or_equiv
_atom_site_adp_type
_atom_site_occupancy
_atom_site_site_symmetry_order
_atom_site_calc_flag
_atom_site_refinement_flags_posn
_atom_site_refinement_flags_adp
_atom_site_refinement_flags_occupancy
_atom_site_disorder_assembly
_atom_site_disorder_group
Cl1 Cl 0.99548(16) 0.68072(12) 0.92498(11) 0.1011(4) Uani 1 1 d . . . . .
Cl2 Cl 1.05590(19) 0.88126(13) 0.91769(12) 0.1134(5) Uani 1 1 d . . . . .
Cl3 Cl 0.9222(2) 0.84371(14) 1.06503(12) 0.1385(7) Uani 1 1 d . . . . .
N1 N 0.6855(2) 0.28712(16) 0.58340(16) 0.0383(5) Uani 1 1 d . . . . .
H1N H 0.700345 0.345649 0.574567 0.046 Uiso 1 1 calc R U . . .
N2 N 0.7907(3) 0.36942(17) 0.44544(16) 0.0403(5) Uani 1 1 d . . . . .
N3 N 0.7287(3) 0.57240(17) 0.52786(17) 0.0419(5) Uani 1 1 d . . . . .
H3N H 0.739387 0.520827 0.547873 0.050 Uiso 1 1 calc R U . . .
N4 N 0.6344(3) 0.61539(19) 0.81303(18) 0.0517(6) Uani 1 1 d . . . . .
C1 C 0.6300(3) 0.2701(2) 0.6582(2) 0.0391(6) Uani 1 1 d . . . . .
C2 C 0.6158(3) 0.1651(2) 0.6412(2) 0.0448(7) Uani 1 1 d . . . . .
H2 H 0.576989 0.130090 0.679275 0.054 Uiso 1 1 calc R U . . .
C3 C 0.6669(3) 0.1232(2) 0.5613(2) 0.0454(7) Uani 1 1 d . . . . .
H3 H 0.670456 0.054137 0.534431 0.054 Uiso 1 1 calc R U . . .
C4 C 0.7145(3) 0.20060(19) 0.5247(2) 0.0388(6) Uani 1 1 d . . . . .
C5 C 0.7857(3) 0.1954(2) 0.44924(19) 0.0387(6) Uani 1 1 d . . . . .
C6 C 0.8252(3) 0.2762(2) 0.41655(19) 0.0411(6) Uani 1 1 d . . . . .
C7 C 0.8999(4) 0.2660(2) 0.3377(2) 0.0493(7) Uani 1 1 d . . . . .
H7 H 0.936045 0.209088 0.305924 0.059 Uiso 1 1 calc R U . . .
C8 C 0.9077(3) 0.3526(2) 0.3187(2) 0.0496(7) Uani 1 1 d . . . . .
H8 H 0.951681 0.369041 0.271452 0.060 Uiso 1 1 calc R U . . .
C9 C 0.8364(3) 0.4165(2) 0.3839(2) 0.0419(6) Uani 1 1 d . . . . .
C10 C 0.8145(3) 0.5107(2) 0.37709(19) 0.0403(6) Uani 1 1 d . . . . .
C11 C 0.7590(3) 0.5813(2) 0.4430(2) 0.0406(6) Uani 1 1 d . . . . .
C12 C 0.7237(3) 0.6740(2) 0.4375(2) 0.0445(6) Uani 1 1 d . . . . .
H12 H 0.732427 0.700582 0.386211 0.053 Uiso 1 1 calc R U . . .
C13 C 0.6752(3) 0.7178(2) 0.5184(2) 0.0450(6) Uani 1 1 d . . . . .
H13 H 0.643972 0.780079 0.533051 0.054 Uiso 1 1 calc R U . . .
C14 C 0.6793(3) 0.6542(2) 0.5777(2) 0.0407(6) Uani 1 1 d . . . . .
C15 C 0.6415(3) 0.6694(2) 0.6682(2) 0.0402(6) Uani 1 1 d . . . . .
C16 C 0.6275(3) 0.5920(2) 0.7100(2) 0.0407(6) Uani 1 1 d . . . . .
C17 C 0.6131(3) 0.48794(19) 0.66606(19) 0.0392(6) Uani 1 1 d . . . . .
H17 H 0.606603 0.452842 0.598389 0.047 Uiso 1 1 calc R U . . .
C18 C 0.6099(3) 0.4454(2) 0.7399(2) 0.0398(6) Uani 1 1 d . . . . .
C19 C 0.6243(4) 0.5293(2) 0.8294(2) 0.0474(7) Uani 1 1 d . . . . .
H19 H 0.626085 0.522892 0.892336 0.057 Uiso 1 1 calc R U . . .
C20 C 0.6022(3) 0.3443(2) 0.7366(2) 0.0391(6) Uani 1 1 d . . . . .
C21 C 0.8217(3) 0.0963(2) 0.4011(2) 0.0440(6) Uani 1 1 d . . . . .
C22 C 0.7123(5) 0.0155(3) 0.3403(3) 0.0669(10) Uani 1 1 d . . . . .
H22 H 0.614475 0.023521 0.329693 0.080 Uiso 1 1 calc R U . . .
C23 C 0.7436(6) -0.0774(3) 0.2947(4) 0.0917(15) Uani 1 1 d . . . . .
H23 H 0.667149 -0.132292 0.253944 0.110 Uiso 1 1 calc R U . . .
C24 C 0.8822(7) -0.0898(3) 0.3081(4) 0.0942(17) Uani 1 1 d . . . . .
H24 H 0.903051 -0.153429 0.277129 0.113 Uiso 1 1 calc R U . . .
C25 C 0.9937(6) -0.0099(4) 0.3670(4) 0.0869(14) Uani 1 1 d . . . . .
H25 H 1.091238 -0.018550 0.375255 0.104 Uiso 1 1 calc R U . . .
C26 C 0.9642(4) 0.0835(3) 0.4144(3) 0.0649(9) Uani 1 1 d . . . . .
H26 H 1.041199 0.137871 0.455614 0.078 Uiso 1 1 calc R U . . .
C27 C 0.8497(3) 0.5372(2) 0.2916(2) 0.0426(6) Uani 1 1 d . . . . .
C28 C 0.7786(4) 0.4775(2) 0.1948(2) 0.0513(7) Uani 1 1 d . . . . .
H28 H 0.704851 0.420714 0.182689 0.062 Uiso 1 1 calc R U . . .
C29 C 0.8147(5) 0.5003(3) 0.1157(3) 0.0634(9) Uani 1 1 d . . . . .
H29 H 0.765138 0.459134 0.049850 0.076 Uiso 1 1 calc R U . . .
C30 C 0.9206(5) 0.5811(3) 0.1317(3) 0.0668(10) Uani 1 1 d . . . . .
H30 H 0.946517 0.595339 0.077242 0.080 Uiso 1 1 calc R U . . .
C31 C 0.9910(4) 0.6429(3) 0.2288(3) 0.0667(10) Uani 1 1 d . . . . .
H31 H 1.063912 0.699930 0.240476 0.080 Uiso 1 1 calc R U . . .
C32 C 0.9544(4) 0.6209(3) 0.3075(2) 0.0538(8) Uani 1 1 d . . . . .
H32 H 1.001523 0.663658 0.373248 0.065 Uiso 1 1 calc R U . . .
C33 C 0.6193(3) 0.7700(2) 0.7237(2) 0.0448(6) Uani 1 1 d . . . . .
C34 C 0.4992(4) 0.7782(2) 0.7642(2) 0.0539(8) Uani 1 1 d . . . . .
H34 H 0.429743 0.719361 0.752604 0.065 Uiso 1 1 calc R U . . .
C35 C 0.4801(5) 0.8703(3) 0.8204(3) 0.0751(11) Uani 1 1 d . . . . .
H35 H 0.398540 0.874881 0.847798 0.090 Uiso 1 1 calc R U . . .
C36 C 0.5815(6) 0.9564(3) 0.8367(4) 0.0913(15) Uani 1 1 d . . . . .
H36 H 0.569775 1.019968 0.876099 0.110 Uiso 1 1 calc R U . . .
C37 C 0.6976(6) 0.9501(3) 0.7965(4) 0.0835(13) Uani 1 1 d . . . . .
H37 H 0.765405 1.009605 0.807274 0.100 Uiso 1 1 calc R U . . .
C38 C 0.7179(4) 0.8575(2) 0.7396(3) 0.0599(8) Uani 1 1 d . . . . .
H38 H 0.799074 0.853976 0.711738 0.072 Uiso 1 1 calc R U . . .
C39 C 0.5673(3) 0.3161(2) 0.8204(2) 0.0409(6) Uani 1 1 d . . . . .
C40 C 0.4459(3) 0.3407(2) 0.8526(2) 0.0468(7) Uani 1 1 d . . . . .
H40 H 0.386485 0.376062 0.821136 0.056 Uiso 1 1 calc R U . . .
C41 C 0.4104(4) 0.3144(2) 0.9301(2) 0.0562(8) Uani 1 1 d . . . . .
H41 H 0.326102 0.330880 0.950386 0.067 Uiso 1 1 calc R U . . .
C42 C 0.4969(4) 0.2643(3) 0.9780(2) 0.0597(9) Uani 1 1 d . . . . .
H42 H 0.472628 0.246632 1.031315 0.072 Uiso 1 1 calc R U . . .
C43 C 0.6184(4) 0.2403(3) 0.9478(2) 0.0585(8) Uani 1 1 d . . . . .
H43 H 0.678446 0.206343 0.980674 0.070 Uiso 1 1 calc R U . . .
C44 C 0.6540(3) 0.2655(2) 0.8690(2) 0.0486(7) Uani 1 1 d . . . . .
H44 H 0.737758 0.248211 0.848465 0.058 Uiso 1 1 calc R U . . .
C45 C 0.9363(5) 0.7956(4) 0.9437(3) 0.0862(13) Uani 1 1 d . . . . .
H45 H 0.838412 0.782973 0.897742 0.103 Uiso 1 1 calc R U . . .

loop_
_atom_site_aniso_label
_atom_site_aniso_U_11
_atom_site_aniso_U_22
_atom_site_aniso_U_33
_atom_site_aniso_U_23
_atom_site_aniso_U_13
_atom_site_aniso_U_12
Cl1 0.1027(9) 0.1179(10) 0.0990(9) 0.0493(8) 0.0349(7) 0.0340(8)
Cl2 0.1320(12) 0.1297(12) 0.1133(10) 0.0684(9) 0.0600(9) 0.0357(9)
Cl3 0.1708(16) 0.1254(12) 0.1045(11) 0.0076(9) 0.0814(11) -0.0174(11)
N1 0.0489(13) 0.0321(11) 0.0381(11) 0.0121(9) 0.0190(10) 0.0103(10)
N2 0.0490(13) 0.0372(12) 0.0371(11) 0.0122(9) 0.0167(10) 0.0082(10)
N3 0.0523(13) 0.0389(12) 0.0380(12) 0.0152(10) 0.0158(10) 0.0093(10)
N4 0.0730(17) 0.0421(13) 0.0374(12) 0.0083(10) 0.0184(12) 0.0086(12)
C1 0.0440(14) 0.0360(13) 0.0396(13) 0.0122(11) 0.0169(11) 0.0081(11)
C2 0.0556(17) 0.0350(14) 0.0482(15) 0.0144(12) 0.0239(13) 0.0063(12)
C3 0.0587(17) 0.0317(13) 0.0505(16) 0.0133(12) 0.0244(14) 0.0099(12)
C4 0.0449(14) 0.0324(13) 0.0389(13) 0.0095(11) 0.0143(11) 0.0078(11)
C5 0.0458(14) 0.0356(13) 0.0345(13) 0.0081(11) 0.0141(11) 0.0104(11)
C6 0.0473(15) 0.0435(15) 0.0342(13) 0.0118(11) 0.0152(11) 0.0099(12)
C7 0.0607(18) 0.0513(17) 0.0474(16) 0.0186(13) 0.0292(14) 0.0221(14)
C8 0.0571(17) 0.0595(18) 0.0458(16) 0.0254(14) 0.0267(14) 0.0186(15)
C9 0.0462(15) 0.0440(15) 0.0368(13) 0.0151(12) 0.0131(11) 0.0064(12)
C10 0.0432(14) 0.0424(14) 0.0351(13) 0.0142(11) 0.0114(11) 0.0024(12)
C11 0.0444(14) 0.0389(14) 0.0377(13) 0.0146(11) 0.0103(11) 0.0019(12)
C12 0.0517(16) 0.0428(15) 0.0406(14) 0.0189(12) 0.0112(12) 0.0039(13)
C13 0.0514(16) 0.0384(14) 0.0447(15) 0.0166(12) 0.0092(12) 0.0056(12)
C14 0.0459(15) 0.0344(13) 0.0407(14) 0.0131(11) 0.0100(11) 0.0043(12)
C15 0.0469(15) 0.0319(13) 0.0381(13) 0.0090(11) 0.0088(11) 0.0053(11)
C16 0.0488(15) 0.0361(13) 0.0369(13) 0.0104(11) 0.0140(11) 0.0078(12)
C17 0.0508(15) 0.0324(13) 0.0334(13) 0.0075(10) 0.0155(11) 0.0062(11)
C18 0.0481(15) 0.0339(13) 0.0375(13) 0.0092(11) 0.0165(11) 0.0072(11)
C19 0.0675(19) 0.0383(14) 0.0340(13) 0.0073(11) 0.0177(13) 0.0069(13)
C20 0.0465(15) 0.0359(13) 0.0370(13) 0.0123(11) 0.0158(11) 0.0075(11)
C21 0.0576(17) 0.0403(14) 0.0404(14) 0.0131(12) 0.0227(13) 0.0173(13)
C22 0.075(2) 0.0448(18) 0.069(2) -0.0003(16) 0.0252(19) 0.0067(17)
C23 0.126(4) 0.046(2) 0.090(3) -0.005(2) 0.048(3) 0.010(2)
C24 0.160(5) 0.058(2) 0.094(3) 0.025(2) 0.080(4) 0.053(3)
C25 0.103(3) 0.100(4) 0.096(3) 0.048(3) 0.058(3) 0.068(3)
C26 0.067(2) 0.070(2) 0.068(2) 0.0246(18) 0.0251(18) 0.0310(19)
C27 0.0493(15) 0.0433(15) 0.0391(14) 0.0173(12) 0.0148(12) 0.0093(12)
C28 0.069(2) 0.0443(16) 0.0406(15) 0.0143(13) 0.0152(14) 0.0107(14)
C29 0.097(3) 0.060(2) 0.0421(16) 0.0206(15) 0.0250(17) 0.028(2)
C30 0.091(3) 0.081(3) 0.059(2) 0.0426(19) 0.044(2) 0.036(2)
C31 0.064(2) 0.074(2) 0.081(3) 0.044(2) 0.0343(19) 0.0095(18)
C32 0.0536(17) 0.0596(19) 0.0518(17) 0.0241(15) 0.0180(14) 0.0034(15)
C33 0.0570(17) 0.0323(13) 0.0396(14) 0.0085(11) 0.0074(12) 0.0075(12)
C34 0.068(2) 0.0461(16) 0.0485(17) 0.0136(13) 0.0173(15) 0.0170(15)
C35 0.097(3) 0.062(2) 0.072(2) 0.0150(19) 0.030(2) 0.040(2)
C36 0.130(4) 0.047(2) 0.081(3) -0.0021(19) 0.019(3) 0.033(3)
C37 0.102(3) 0.0350(17) 0.092(3) 0.0082(18) 0.007(3) -0.001(2)
C38 0.069(2) 0.0414(16) 0.0586(19) 0.0108(14) 0.0080(16) 0.0017(15)
C39 0.0533(16) 0.0321(13) 0.0369(13) 0.0092(11) 0.0161(12) 0.0063(12)
C40 0.0609(18) 0.0424(15) 0.0420(15) 0.0133(12) 0.0226(13) 0.0154(13)
C41 0.074(2) 0.0521(18) 0.0483(17) 0.0140(14) 0.0327(16) 0.0115(16)
C42 0.086(2) 0.0565(19) 0.0393(15) 0.0188(14) 0.0241(16) 0.0038(18)
C43 0.076(2) 0.0538(18) 0.0462(17) 0.0244(15) 0.0093(16) 0.0077(17)
C44 0.0536(17) 0.0495(17) 0.0463(16) 0.0196(13) 0.0151(13) 0.0102(14)
C45 0.077(3) 0.111(4) 0.074(3) 0.035(3) 0.020(2) 0.022(3)

loop_
_atom_type_symbol
_atom_type_description
_atom_type_scat_dispersion_real
_atom_type_scat_dispersion_imag
_atom_type_scat_source
C C 0.0033 0.0016 'International Tables Vol C Tables 4.2.6.8 and 6.1.1.4'
H H 0.0000 0.0000 'International Tables Vol C Tables 4.2.6.8 and 6.1.1.4'
Cl Cl 0.1484 0.1585 'International Tables Vol C Tables 4.2.6.8 and 6.1.1.4'
N N 0.0061 0.0033 'International Tables Vol C Tables 4.2.6.8 and 6.1.1.4'

loop_
_geom_angle_atom_site_label_1
_geom_angle_atom_site_label_2
_geom_angle_atom_site_label_3
_geom_angle
_geom_angle_site_symmetry_1
_geom_angle_site_symmetry_3
_geom_angle_publ_flag
C4 N1 C1 110.9(2) . . ?
C4 N1 H1N 124.5 . . ?
C1 N1 H1N 124.5 . . ?
C6 N2 C9 105.3(2) . . ?
C11 N3 C14 111.3(2) . . ?
C11 N3 H3N 124.4 . . ?
C14 N3 H3N 124.4 . . ?
C19 N4 C16 106.2(2) . . ?
N1 C1 C20 125.4(2) . . ?
N1 C1 C2 105.8(2) . . ?
C20 C1 C2 128.7(3) . . ?
C3 C2 C1 108.7(2) . . ?
C3 C2 H2 125.6 . . ?
C1 C2 H2 125.6 . . ?
C2 C3 C4 108.3(2) . . ?
C2 C3 H3 125.8 . . ?
C4 C3 H3 125.8 . . ?
N1 C4 C5 124.6(2) . . ?
N1 C4 C3 106.1(2) . . ?
C5 C4 C3 129.1(2) . . ?
C4 C5 C6 124.9(2) . . ?
C4 C5 C21 116.5(2) . . ?
C6 C5 C21 118.6(2) . . ?
N2 C6 C5 127.0(2) . . ?
N2 C6 C7 110.6(2) . . ?
C5 C6 C7 122.2(3) . . ?
C8 C7 C6 106.5(3) . . ?
C8 C7 H7 126.7 . . ?
C6 C7 H7 126.7 . . ?
C7 C8 C9 107.3(3) . . ?
C7 C8 H8 126.4 . . ?
C9 C8 H8 126.4 . . ?
N2 C9 C10 127.8(3) . . ?
N2 C9 C8 110.3(2) . . ?
C10 C9 C8 121.8(2) . . ?
C11 C10 C9 125.4(2) . . ?
C11 C10 C27 116.9(2) . . ?
C9 C10 C27 117.7(2) . . ?
N3 C11 C10 124.9(2) . . ?
N3 C11 C12 106.2(2) . . ?
C10 C11 C12 128.9(3) . . ?
C13 C12 C11 108.2(2) . . ?
C13 C12 H12 125.9 . . ?
C11 C12 H12 125.9 . . ?
C12 C13 C14 108.5(3) . . ?
C12 C13 H13 125.8 . . ?
C14 C13 H13 125.8 . . ?
N3 C14 C15 125.6(2) . . ?
N3 C14 C13 105.8(2) . . ?
C15 C14 C13 128.6(3) . . ?
C14 C15 C16 122.0(2) . . ?
C14 C15 C33 119.4(2) . . ?
C16 C15 C33 118.6(2) . . ?
C17 C16 C15 129.9(3) . . ?
C17 C16 N4 109.3(2) . . ?
C15 C16 N4 120.7(2) . . ?
C18 C17 C16 107.4(2) . . ?
C18 C17 H17 126.3 . . ?
C16 C17 H17 126.3 . . ?
C17 C18 C20 130.7(2) . . ?
C17 C18 C19 105.2(2) . . ?
C20 C18 C19 124.0(2) . . ?
N4 C19 C18 111.9(2) . . ?
N4 C19 H19 124.1 . . ?
C18 C19 H19 124.1 . . ?
C1 C20 C18 122.5(2) . . ?
C1 C20 C39 118.4(2) . . ?
C18 C20 C39 119.0(2) . . ?
C22 C21 C26 118.6(3) . . ?
C22 C21 C5 120.1(3) . . ?
C26 C21 C5 121.3(3) . . ?
C21 C22 C23 121.0(4) . . ?
C21 C22 H22 119.5 . . ?
C23 C22 H22 119.5 . . ?
C24 C23 C22 120.3(5) . . ?
C24 C23 H23 119.9 . . ?
C22 C23 H23 119.9 . . ?
C23 C24 C25 120.0(4) . . ?
C23 C24 H24 120.0 . . ?
C25 C24 H24 120.0 . . ?
C24 C25 C26 120.5(4) . . ?
C24 C25 H25 119.7 . . ?
C26 C25 H25 119.7 . . ?
C21 C26 C25 119.6(4) . . ?
C21 C26 H26 120.2 . . ?
C25 C26 H26 120.2 . . ?
C32 C27 C28 118.8(3) . . ?
C32 C27 C10 120.7(3) . . ?
C28 C27 C10 120.5(3) . . ?
C29 C28 C27 120.4(3) . . ?
C29 C28 H28 119.8 . . ?
C27 C28 H28 119.8 . . ?
C30 C29 C28 120.6(3) . . ?
C30 C29 H29 119.7 . . ?
C28 C29 H29 119.7 . . ?
C29 C30 C31 119.5(3) . . ?
C29 C30 H30 120.2 . . ?
C31 C30 H30 120.2 . . ?
C32 C31 C30 120.0(3) . . ?
C32 C31 H31 120.0 . . ?
C30 C31 H31 120.0 . . ?
C31 C32 C27 120.6(3) . . ?
C31 C32 H32 119.7 . . ?
C27 C32 H32 119.7 . . ?
C38 C33 C34 118.5(3) . . ?
C38 C33 C15 121.6(3) . . ?
C34 C33 C15 120.0(3) . . ?
C35 C34 C33 121.1(3) . . ?
C35 C34 H34 119.4 . . ?
C33 C34 H34 119.4 . . ?
C34 C35 C36 119.3(4) . . ?
C34 C35 H35 120.4 . . ?
C36 C35 H35 120.4 . . ?
C37 C36 C35 120.4(4) . . ?
C37 C36 H36 119.8 . . ?
C35 C36 H36 119.8 . . ?
C36 C37 C38 120.7(4) . . ?
C36 C37 H37 119.7 . . ?
C38 C37 H37 119.7 . . ?
C33 C38 C37 120.0(4) . . ?
C33 C38 H38 120.0 . . ?
C37 C38 H38 120.0 . . ?
C40 C39 C44 118.4(3) . . ?
C40 C39 C20 119.8(3) . . ?
C44 C39 C20 121.8(3) . . ?
C41 C40 C39 120.9(3) . . ?
C41 C40 H40 119.5 . . ?
C39 C40 H40 119.5 . . ?
C40 C41 C42 120.4(3) . . ?
C40 C41 H41 119.8 . . ?
C42 C41 H41 119.8 . . ?
C43 C42 C41 119.4(3) . . ?
C43 C42 H42 120.3 . . ?
C41 C42 H42 120.3 . . ?
C42 C43 C44 120.5(3) . . ?
C42 C43 H43 119.7 . . ?
C44 C43 H43 119.7 . . ?
C39 C44 C43 120.4(3) . . ?
C39 C44 H44 119.8 . . ?
C43 C44 H44 119.8 . . ?
Cl3 C45 Cl2 110.6(3) . . ?
Cl3 C45 Cl1 109.7(3) . . ?
Cl2 C45 Cl1 110.3(3) . . ?
Cl3 C45 H45 108.7 . . ?
Cl2 C45 H45 108.7 . . ?
Cl1 C45 H45 108.7 . . ?

loop_
_geom_bond_atom_site_label_1
_geom_bond_atom_site_label_2
_geom_bond_distance
_geom_bond_site_symmetry_2
_geom_bond_publ_flag
Cl1 C45 1.763(5) . ?
Cl2 C45 1.746(5) . ?
Cl3 C45 1.740(5) . ?
N1 C4 1.371(3) . ?
N1 C1 1.380(3) . ?
N1 H1N 0.8800 . ?
N2 C6 1.372(4) . ?
N2 C9 1.380(3) . ?
N3 C11 1.370(3) . ?
N3 C14 1.372(4) . ?
N3 H3N 0.8800 . ?
N4 C19 1.314(4) . ?
N4 C16 1.429(4) . ?
C1 C20 1.402(4) . ?
C1 C2 1.424(4) . ?
C2 C3 1.359(4) . ?
C2 H2 0.9500 . ?
C3 C4 1.428(4) . ?
C3 H3 0.9500 . ?
C4 C5 1.399(4) . ?
C5 C6 1.411(4) . ?
C5 C21 1.494(4) . ?
C6 C7 1.458(4) . ?
C7 C8 1.340(4) . ?
C7 H7 0.9500 . ?
C8 C9 1.450(4) . ?
C8 H8 0.9500 . ?
C9 C10 1.415(4) . ?
C10 C11 1.408(4) . ?
C10 C27 1.499(4) . ?
C11 C12 1.427(4) . ?
C12 C13 1.364(4) . ?
C12 H12 0.9500 . ?
C13 C14 1.430(4) . ?
C13 H13 0.9500 . ?
C14 C15 1.405(4) . ?
C15 C16 1.418(4) . ?
C15 C33 1.484(4) . ?
C16 C17 1.402(4) . ?
C17 C18 1.393(4) . ?
C17 H17 0.9500 . ?
C18 C20 1.418(4) . ?
C18 C19 1.449(4) . ?
C19 H19 0.9500 . ?
C20 C39 1.486(4) . ?
C21 C22 1.384(5) . ?
C21 C26 1.389(5) . ?
C22 C23 1.391(5) . ?
C22 H22 0.9500 . ?
C23 C24 1.349(8) . ?
C23 H23 0.9500 . ?
C24 C25 1.382(8) . ?
C24 H24 0.9500 . ?
C25 C26 1.395(6) . ?
C25 H25 0.9500 . ?
C26 H26 0.9500 . ?
C27 C32 1.386(4) . ?
C27 C28 1.390(4) . ?
C28 C29 1.387(5) . ?
C28 H28 0.9500 . ?
C29 C30 1.362(6) . ?
C29 H29 0.9500 . ?
C30 C31 1.399(6) . ?
C30 H30 0.9500 . ?
C31 C32 1.377(5) . ?
C31 H31 0.9500 . ?
C32 H32 0.9500 . ?
C33 C38 1.391(4) . ?
C33 C34 1.401(5) . ?
C34 C35 1.379(5) . ?
C34 H34 0.9500 . ?
C35 C36 1.390(7) . ?
C35 H35 0.9500 . ?
C36 C37 1.362(7) . ?
C36 H36 0.9500 . ?
C37 C38 1.392(5) . ?
C37 H37 0.9500 . ?
C38 H38 0.9500 . ?
C39 C40 1.390(4) . ?
C39 C44 1.396(4) . ?
C40 C41 1.385(4) . ?
C40 H40 0.9500 . ?
C41 C42 1.385(5) . ?
C41 H41 0.9500 . ?
C42 C43 1.376(5) . ?
C42 H42 0.9500 . ?
C43 C44 1.397(4) . ?
C43 H43 0.9500 . ?
C44 H44 0.9500 . ?
C45 H45 1.0000 . ?

loop_
_geom_torsion_atom_site_label_1
_geom_torsion_atom_site_label_2
_geom_torsion_atom_site_label_3
_geom_torsion_atom_site_label_4
_geom_torsion
_geom_torsion_site_symmetry_1
_geom_torsion_site_symmetry_2
_geom_torsion_site_symmetry_3
_geom_torsion_site_symmetry_4
_geom_torsion_publ_flag
C4 N1 C1 C20 173.4(3) . . . . ?
C4 N1 C1 C2 -3.5(3) . . . . ?
N1 C1 C2 C3 2.3(3) . . . . ?
C20 C1 C2 C3 -174.4(3) . . . . ?
C1 C2 C3 C4 -0.4(4) . . . . ?
C1 N1 C4 C5 -172.9(3) . . . . ?
C1 N1 C4 C3 3.3(3) . . . . ?
C2 C3 C4 N1 -1.8(3) . . . . ?
C2 C3 C4 C5 174.2(3) . . . . ?
N1 C4 C5 C6 -6.4(5) . . . . ?
C3 C4 C5 C6 178.3(3) . . . . ?
N1 C4 C5 C21 173.4(3) . . . . ?
C3 C4 C5 C21 -1.9(4) . . . . ?
C9 N2 C6 C5 -172.1(3) . . . . ?
C9 N2 C6 C7 2.5(3) . . . . ?
C4 C5 C6 N2 -6.2(5) . . . . ?
C21 C5 C6 N2 174.0(3) . . . . ?
C4 C5 C6 C7 179.7(3) . . . . ?
C21 C5 C6 C7 -0.1(4) . . . . ?
N2 C6 C7 C8 -1.0(4) . . . . ?
C5 C6 C7 C8 174.0(3) . . . . ?
C6 C7 C8 C9 -0.9(4) . . . . ?
C6 N2 C9 C10 173.8(3) . . . . ?
C6 N2 C9 C8 -3.0(3) . . . . ?
C7 C8 C9 N2 2.5(4) . . . . ?
C7 C8 C9 C10 -174.5(3) . . . . ?
N2 C9 C10 C11 9.8(5) . . . . ?
C8 C9 C10 C11 -173.6(3) . . . . ?
N2 C9 C10 C27 -168.7(3) . . . . ?
C8 C9 C10 C27 7.9(4) . . . . ?
C14 N3 C11 C10 178.5(3) . . . . ?
C14 N3 C11 C12 -1.3(3) . . . . ?
C9 C10 C11 N3 5.4(5) . . . . ?
C27 C10 C11 N3 -176.1(3) . . . . ?
C9 C10 C11 C12 -174.9(3) . . . . ?
C27 C10 C11 C12 3.6(4) . . . . ?
N3 C11 C12 C13 0.6(3) . . . . ?
C10 C11 C12 C13 -179.2(3) . . . . ?
C11 C12 C13 C14 0.3(3) . . . . ?
C11 N3 C14 C15 -178.7(3) . . . . ?
C11 N3 C14 C13 1.5(3) . . . . ?
C12 C13 C14 N3 -1.1(3) . . . . ?
C12 C13 C14 C15 179.1(3) . . . . ?
N3 C14 C15 C16 -10.9(5) . . . . ?
C13 C14 C15 C16 169.0(3) . . . . ?
N3 C14 C15 C33 167.3(3) . . . . ?
C13 C14 C15 C33 -12.8(5) . . . . ?
C14 C15 C16 C17 -16.5(5) . . . . ?
C33 C15 C16 C17 165.3(3) . . . . ?
C14 C15 C16 N4 160.2(3) . . . . ?
C33 C15 C16 N4 -18.1(4) . . . . ?
C19 N4 C16 C17 -0.1(3) . . . . ?
C19 N4 C16 C15 -177.4(3) . . . . ?
C15 C16 C17 C18 177.3(3) . . . . ?
N4 C16 C17 C18 0.4(3) . . . . ?
C16 C17 C18 C20 -177.4(3) . . . . ?
C16 C17 C18 C19 -0.4(3) . . . . ?
C16 N4 C19 C18 -0.1(4) . . . . ?
C17 C18 C19 N4 0.4(4) . . . . ?
C20 C18 C19 N4 177.6(3) . . . . ?
N1 C1 C20 C18 9.1(5) . . . . ?
C2 C1 C20 C18 -174.7(3) . . . . ?
N1 C1 C20 C39 -169.3(3) . . . . ?
C2 C1 C20 C39 6.9(5) . . . . ?
C17 C18 C20 C1 15.3(5) . . . . ?
C19 C18 C20 C1 -161.2(3) . . . . ?
C17 C18 C20 C39 -166.4(3) . . . . ?
C19 C18 C20 C39 17.1(4) . . . . ?
C4 C5 C21 C22 70.2(4) . . . . ?
C6 C5 C21 C22 -110.0(4) . . . . ?
C4 C5 C21 C26 -111.0(3) . . . . ?
C6 C5 C21 C26 68.9(4) . . . . ?
C26 C21 C22 C23 1.0(6) . . . . ?
C5 C21 C22 C23 179.9(4) . . . . ?
C21 C22 C23 C24 -0.8(7) . . . . ?
C22 C23 C24 C25 -0.3(8) . . . . ?
C23 C24 C25 C26 1.2(7) . . . . ?
C22 C21 C26 C25 -0.2(5) . . . . ?
C5 C21 C26 C25 -179.1(3) . . . . ?
C24 C25 C26 C21 -0.9(6) . . . . ?
C11 C10 C27 C32 62.1(4) . . . . ?
C9 C10 C27 C32 -119.3(3) . . . . ?
C11 C10 C27 C28 -118.5(3) . . . . ?
C9 C10 C27 C28 60.1(4) . . . . ?
C32 C27 C28 C29 1.5(5) . . . . ?
C10 C27 C28 C29 -177.9(3) . . . . ?
C27 C28 C29 C30 0.3(5) . . . . ?
C28 C29 C30 C31 -1.5(6) . . . . ?
C29 C30 C31 C32 1.0(6) . . . . ?
C30 C31 C32 C27 0.9(6) . . . . ?
C28 C27 C32 C31 -2.1(5) . . . . ?
C10 C27 C32 C31 177.3(3) . . . . ?
C14 C15 C33 C38 -47.2(4) . . . . ?
C16 C15 C33 C38 131.1(3) . . . . ?
C14 C15 C33 C34 134.8(3) . . . . ?
C16 C15 C33 C34 -46.9(4) . . . . ?
C38 C33 C34 C35 -1.5(5) . . . . ?
C15 C33 C34 C35 176.6(3) . . . . ?
C33 C34 C35 C36 0.4(6) . . . . ?
C34 C35 C36 C37 0.8(7) . . . . ?
C35 C36 C37 C38 -0.9(8) . . . . ?
C34 C33 C38 C37 1.4(5) . . . . ?
C15 C33 C38 C37 -176.7(3) . . . . ?
C36 C37 C38 C33 -0.2(6) . . . . ?
C1 C20 C39 C40 -129.8(3) . . . . ?
C18 C20 C39 C40 51.7(4) . . . . ?
C1 C20 C39 C44 50.6(4) . . . . ?
C18 C20 C39 C44 -127.8(3) . . . . ?
C44 C39 C40 C41 -1.0(4) . . . . ?
C20 C39 C40 C41 179.4(3) . . . . ?
C39 C40 C41 C42 1.1(5) . . . . ?
C40 C41 C42 C43 -0.3(5) . . . . ?
C41 C42 C43 C44 -0.4(5) . . . . ?
C40 C39 C44 C43 0.3(4) . . . . ?
C20 C39 C44 C43 179.8(3) . . . . ?
C42 C43 C44 C39 0.4(5) . . . . ?
